data_7000894
loop_
_publ_author_name
'Yang, Hong'
'Chen, Jia-Min'
'Sun, Jing-Jia'
'Yang, Shi-Ping'
'Yu, Jie'
'Tan, Hong'
'Li, Wei'

_publ_section_title
;
 Syntheses, crystal structures and magnetic properties of three novel
 cobalt(ii) complexes containing imidazole derivative groups
;
_journal_issue 14
_journal_name_full 'Dalton Transactions'
_journal_page_first 2540
_journal_page_last 2551
_journal_paper_doi 10.1039/b808385a
_journal_year 2009
_chemical_formula_moiety 'C42 H54 Co3 F6 K N12 O12 P'
_chemical_formula_sum 'C42 H54 Co3 F6 K N12 O12 P'
_chemical_formula_weight 1279.83
_chemical_name_systematic
;
?
;
_space_group_IT_number 182
_symmetry_cell_setting hexagonal
_symmetry_space_group_name_Hall 'P 6c 2c'
_symmetry_space_group_name_H-M 'P 63 2 2'
_atom_sites_solution_hydrogens geom
_atom_sites_solution_primary direct
_atom_sites_solution_secondary difmap
_audit_creation_method SHELXL-97
_cell_angle_alpha 90.00
_cell_angle_beta 90.00
_cell_angle_gamma 120.00
_cell_formula_units_Z 2
_cell_length_a 14.575(3)
_cell_length_b 14.575(3)
_cell_length_c 13.889(4)
_cell_measurement_reflns_used 1882
_cell_measurement_temperature 298(2)
_cell_measurement_theta_max 26.99
_cell_measurement_theta_min 1.61
_cell_volume 2555.2(10)
_computing_cell_refinement 'SMART (Bruker, 1998)'
_computing_data_collection 'SMART (Bruker, 1998)'
_computing_data_reduction SAINT
_computing_molecular_graphics 'SHELXTL (Bruker, 1997)'
_computing_publication_material SHELXTL
_computing_structure_refinement 'SHELXL-97 (Sheldrick, 1997)'
_computing_structure_solution 'SHELXS-97 (Sheldrick, 1997)'
_diffrn_ambient_temperature 298(2)
_diffrn_measured_fraction_theta_full 0.994
_diffrn_measured_fraction_theta_max 0.994
_diffrn_measurement_device_type 'CCD area detector'
_diffrn_measurement_method 'phi and omega scans'
_diffrn_radiation_monochromator graphite
_diffrn_radiation_source 'fine-focus sealed tube'
_diffrn_radiation_type MoK\a
_diffrn_radiation_wavelength 0.71073
_diffrn_reflns_av_R_equivalents 0.1521
_diffrn_reflns_av_sigmaI/netI 0.0738
_diffrn_reflns_limit_h_max 17
_diffrn_reflns_limit_h_min -12
_diffrn_reflns_limit_k_max 16
_diffrn_reflns_limit_k_min -17
_diffrn_reflns_limit_l_max 16
_diffrn_reflns_limit_l_min -16
_diffrn_reflns_number 12712
_diffrn_reflns_theta_full 24.98
_diffrn_reflns_theta_max 24.98
_diffrn_reflns_theta_min 1.61
_exptl_absorpt_coefficient_mu 1.169
_exptl_absorpt_correction_T_max 0.996
_exptl_absorpt_correction_T_min 0.906
_exptl_absorpt_correction_type empirical
_exptl_absorpt_process_details 'SADABS (Bruker, 1998)'
_exptl_crystal_colour blue-purple
_exptl_crystal_density_diffrn 1.664
_exptl_crystal_density_method 'not measured'
_exptl_crystal_description block
_exptl_crystal_F_000 1309.3
_exptl_crystal_size_max 0.400
_exptl_crystal_size_mid 0.070
_exptl_crystal_size_min 0.030
_refine_diff_density_max 0.362
_refine_diff_density_min -0.434
_refine_diff_density_rms 0.070
_refine_ls_abs_structure_details 'Flack H D (1983), Acta Cryst. A39, 876-881'
_refine_ls_abs_structure_Flack 1.04(7)
_refine_ls_extinction_method none
_refine_ls_goodness_of_fit_ref 1.000
_refine_ls_hydrogen_treatment constr
_refine_ls_matrix_type full
_refine_ls_number_parameters 133
_refine_ls_number_reflns 1515
_refine_ls_number_restraints 6
_refine_ls_restrained_S_all 1.010
_refine_ls_R_factor_all 0.1205
_refine_ls_R_factor_gt 0.1205
_refine_ls_shift/su_max 0.000
_refine_ls_shift/su_mean 0.000
_refine_ls_structure_factor_coef Fsqd
_refine_ls_weighting_details 'calc w=1/[\s^2^(Fo^2^)+(0.0924P)^2^+0.0000P] where P=(Fo^2^+2Fc^2^)/3'
_refine_ls_weighting_scheme calc
_refine_ls_wR_factor_gt 0.1583
_refine_ls_wR_factor_ref 0.1748
_reflns_number_gt 982
_reflns_number_total 1515
_reflns_threshold_expression >2sigma(I)
_cod_data_source_file b808385a.txt
_cod_data_source_block ccdc667567
_cod_depositor_comments
;
The following automatic conversions were performed:
'_symmetry_cell_setting' value 'Hexagonal' changed to 'hexagonal'
according to '/home/saulius/struct/CIF-dictionaries/cif_core.dic'
dictionary named 'cif_core.dic' version 2.4.1 from 2010-06-29.

Automatic conversion script
Id: cif_fix_enum 1527 2010-12-29 10:47:43Z saulius 
;
_cod_original_cell_volume 2555.1(10)
_cod_original_sg_symbol_H-M P6(3)22
_cod_database_code 7000894

loop_
_symmetry_equiv_pos_as_xyz
'x, y, z'
'x-y, x, z+1/2'
'-y, x-y, z'
'-x, -y, z+1/2'
'-x+y, -x, z'
'y, -x+y, z+1/2'
'x-y, -y, -z'
'-x, -x+y, -z'
'y, x, -z'
'-y, -x, -z+1/2'
'-x+y, y, -z+1/2'
'x, x-y, -z+1/2'

loop_
_atom_site_label
_atom_site_type_symbol
_atom_site_fract_x
_atom_site_fract_y
_atom_site_fract_z
_atom_site_U_iso_or_equiv
_atom_site_adp_type
_atom_site_occupancy
_atom_site_symmetry_multiplicity
_atom_site_calc_flag
_atom_site_refinement_flags
_atom_site_disorder_assembly
_atom_site_disorder_group
Co Co 0.33880(9) 0.16940(5) 0.7500 0.0587(5) Uani 1 2 d S . .
P1 P 0.3333 0.6667 0.7500 0.0758(14) Uani 1 6 d SD . .
K1 K 0.6667 0.3333 0.7500 0.1100(17) Uani 1 6 d S . .
O1 O 0.4598(7) 0.2754(7) 0.8286(8) 0.145(3) Uani 1 1 d . . .
O2 O 0.3411(7) 0.2531(7) 0.9174(7) 0.141(4) Uani 1 1 d . . .
N1 N 0.2653(4) 0.2370(4) 0.6806(4) 0.0469(13) Uani 1 1 d . . .
N2 N 0.1721(4) 0.2927(4) 0.5974(4) 0.0626(16) Uani 1 1 d . . .
H2C H 0.1145 0.2885 0.5726 0.075 Uiso 1 1 calc R . .
F2 F 0.3333 0.6667 0.6418(5) 0.202(7) Uani 1 3 d SD . .
C1 C 0.3313(6) 0.3559(5) 0.6779(6) 0.068(2) Uani 1 1 d . . .
H1A H 0.4048 0.3792 0.6575 0.082 Uiso 1 1 calc R . .
H1B H 0.3327 0.3871 0.7416 0.082 Uiso 1 1 calc R . .
C2 C 0.2740(7) 0.3861(6) 0.6034(7) 0.080(2) Uani 1 1 d . . .
H2A H 0.2682 0.4477 0.6252 0.095 Uiso 1 1 calc R . .
H2B H 0.3109 0.4029 0.5405 0.095 Uiso 1 1 calc R . .
C3 C 0.1799(5) 0.2124(5) 0.6363(4) 0.0408(14) Uani 1 1 d . . .
C4 C 0.0873(4) 0.1033(5) 0.6307(5) 0.0369(15) Uani 1 1 d . . .
C5 C -0.0163(5) 0.0856(5) 0.6299(4) 0.0416(16) Uani 1 1 d . . .
H5A H -0.0274 0.1445 0.6287 0.050 Uiso 1 1 calc R . .
C6 C 0.4303(14) 0.2964(10) 0.8989(10) 0.109(4) Uani 1 1 d . . .
C7 C 0.5180(8) 0.3756(10) 0.9673(11) 0.163(6) Uani 1 1 d . . .
H7A H 0.5265 0.3369 1.0210 0.244 Uiso 1 1 calc R . .
H7B H 0.4981 0.4261 0.9924 0.244 Uiso 1 1 calc R . .
H7C H 0.5850 0.4140 0.9320 0.244 Uiso 1 1 calc R . .
F1 F 0.3704(18) 0.5857(13) 0.7530(13) 0.22(2) Uani 0.33 1 d PD A 1
F3 F 0.4465(11) 0.7561(10) 0.7581(12) 0.196(16) Uani 0.33 1 d PD . 2

loop_
_atom_site_aniso_label
_atom_site_aniso_U_11
_atom_site_aniso_U_22
_atom_site_aniso_U_33
_atom_site_aniso_U_23
_atom_site_aniso_U_13
_atom_site_aniso_U_12
Co 0.0414(7) 0.0605(7) 0.0679(9) 0.0059(7) 0.000 0.0207(4)
P1 0.082(2) 0.082(2) 0.062(3) 0.000 0.000 0.0412(11)
K1 0.106(2) 0.106(2) 0.118(4) 0.000 0.000 0.0531(12)
O1 0.110(6) 0.098(6) 0.197(10) 0.010(6) -0.019(6) 0.030(5)
O2 0.118(6) 0.098(6) 0.174(9) -0.013(6) -0.069(7) 0.030(6)
N1 0.036(3) 0.039(3) 0.058(3) -0.008(3) -0.003(3) 0.013(2)
N2 0.063(4) 0.040(3) 0.079(4) 0.011(3) -0.001(3) 0.021(3)
F2 0.271(11) 0.271(11) 0.063(7) 0.000 0.000 0.136(6)
C1 0.044(4) 0.044(4) 0.094(5) 0.009(4) 0.003(4) 0.006(4)
C2 0.075(6) 0.047(4) 0.094(6) 0.007(4) 0.003(5) 0.013(4)
C3 0.056(4) 0.043(4) 0.029(3) 0.005(3) 0.011(3) 0.029(4)
C4 0.042(4) 0.038(4) 0.022(3) 0.004(3) 0.005(3) 0.014(3)
C5 0.052(4) 0.044(4) 0.029(3) -0.001(3) -0.002(3) 0.025(3)
C6 0.156(12) 0.087(9) 0.104(9) 0.007(8) 0.020(10) 0.076(9)
C7 0.106(9) 0.098(9) 0.245(17) -0.021(10) -0.087(10) 0.021(7)
F1 0.23(4) 0.19(3) 0.34(3) -0.18(3) -0.25(3) 0.18(3)
F3 0.20(2) 0.039(9) 0.26(3) 0.018(15) -0.18(2) -0.005(13)

loop_
_atom_type_symbol
_atom_type_description
_atom_type_scat_dispersion_real
_atom_type_scat_dispersion_imag
_atom_type_scat_source
C C 0.0033 0.0016 'International Tables Vol C Tables 4.2.6.8 and 6.1.1.4'
H H 0.0000 0.0000 'International Tables Vol C Tables 4.2.6.8 and 6.1.1.4'
N N 0.0061 0.0033 'International Tables Vol C Tables 4.2.6.8 and 6.1.1.4'
O O 0.0106 0.0060 'International Tables Vol C Tables 4.2.6.8 and 6.1.1.4'
F F 0.0171 0.0103 'International Tables Vol C Tables 4.2.6.8 and 6.1.1.4'
P P 0.1023 0.0942 'International Tables Vol C Tables 4.2.6.8 and 6.1.1.4'
Co Co 0.3494 0.9721 'International Tables Vol C Tables 4.2.6.8 and 6.1.1.4'
K K 0.2009 0.2494 'International Tables Vol C Tables 4.2.6.8 and 6.1.1.4'

loop_
_geom_angle_atom_site_label_1
_geom_angle_atom_site_label_2
_geom_angle_atom_site_label_3
_geom_angle
_geom_angle_site_symmetry_1
_geom_angle_site_symmetry_3
_geom_angle_publ_flag
O1 Co O1 79.8(6) . 12_556 ?
O1 Co N1 109.9(3) . 12_556 ?
O1 Co N1 111.3(3) 12_556 12_556 ?
O1 Co N1 111.3(3) . . ?
O1 Co N1 109.9(3) 12_556 . ?
N1 Co N1 125.5(3) 12_556 . ?
F2 P1 F2 180.000(6) 10_666 . ?
F2 P1 F3 85.7(7) 10_666 3_665 ?
F2 P1 F3 94.3(7) . 3_665 ?
F2 P1 F3 94.3(7) 10_666 11_556 ?
F2 P1 F3 85.7(7) . 11_556 ?
F2 P1 F3 94.3(7) 10_666 10_666 ?
F2 P1 F3 85.7(7) . 10_666 ?
F3 P1 F3 83.3(15) 3_665 10_666 ?
F3 P1 F3 119.45(18) 11_556 10_666 ?
F2 P1 F3 85.7(7) 10_666 . ?
F2 P1 F3 94.3(7) . . ?
F3 P1 F3 119.45(18) 3_665 . ?
F3 P1 F3 83.3(15) 11_556 . ?
F3 P1 F3 157.1(15) 10_666 . ?
F2 P1 F3 85.7(7) 10_666 5_565 ?
F2 P1 F3 94.3(7) . 5_565 ?
F3 P1 F3 119.45(19) 3_665 5_565 ?
F3 P1 F3 157.1(15) 11_556 5_565 ?
F3 P1 F3 119.45(17) . 5_565 ?
F2 P1 F3 94.3(7) 10_666 12_566 ?
F2 P1 F3 85.7(7) . 12_566 ?
F3 P1 F3 157.1(15) 3_665 12_566 ?
F3 P1 F3 119.45(19) 11_556 12_566 ?
F3 P1 F3 119.45(17) 10_666 12_566 ?
F3 P1 F3 83.3(14) 5_565 12_566 ?
F2 P1 F1 91.6(7) 10_666 12_566 ?
F2 P1 F1 88.4(7) . 12_566 ?
F3 P1 F1 66.6(14) 3_665 12_566 ?
F3 P1 F1 148.8(8) 10_666 12_566 ?
F3 P1 F1 53.9(14) . 12_566 ?
F3 P1 F1 173.1(15) 5_565 12_566 ?
F3 P1 F1 90.5(7) 12_566 12_566 ?
F2 P1 F1 88.4(7) 10_666 5_565 ?
F2 P1 F1 91.6(7) . 5_565 ?
F3 P1 F1 66.6(14) 11_556 5_565 ?
F3 P1 F1 53.9(14) 10_666 5_565 ?
F3 P1 F1 148.8(8) . 5_565 ?
F3 P1 F1 90.5(7) 5_565 5_565 ?
F3 P1 F1 173.1(14) 12_566 5_565 ?
F1 P1 F1 95.8(17) 12_566 5_565 ?
F2 P1 F1 88.4(7) 10_666 3_665 ?
F2 P1 F1 91.6(7) . 3_665 ?
F3 P1 F1 90.5(7) 3_665 3_665 ?
F3 P1 F1 53.9(14) 11_556 3_665 ?
F3 P1 F1 173.1(14) 10_666 3_665 ?
F3 P1 F1 148.8(8) 5_565 3_665 ?
F3 P1 F1 66.6(14) 12_566 3_665 ?
F1 P1 F1 119.92(7) 5_565 3_665 ?
F2 P1 F1 91.6(7) 10_666 11_556 ?
F2 P1 F1 88.4(7) . 11_556 ?
F3 P1 F1 53.9(14) 3_665 11_556 ?
F3 P1 F1 90.5(7) 11_556 11_556 ?
F3 P1 F1 173.1(14) . 11_556 ?
F3 P1 F1 66.6(14) 5_565 11_556 ?
F3 P1 F1 148.8(8) 12_566 11_556 ?
F1 P1 F1 119.92(7) 12_566 11_556 ?
F1 P1 F1 144.3(17) 3_665 11_556 ?
O1 K1 O1 52.1(4) 3_655 11_656 ?
O1 K1 O1 99.4(3) 3_655 12_556 ?
O1 K1 O1 106.8(2) 11_656 12_556 ?
O1 K1 O1 106.8(2) 3_655 5_665 ?
O1 K1 O1 99.4(3) 11_656 5_665 ?
O1 K1 O1 150.8(3) 12_556 5_665 ?
O1 K1 O1 106.8(2) 3_655 . ?
O1 K1 O1 150.8(3) 11_656 . ?
O1 K1 O1 52.1(4) 12_556 . ?
O1 K1 O1 106.8(2) 5_665 . ?
O1 K1 O1 150.8(3) 3_655 10_666 ?
O1 K1 O1 106.8(2) 11_656 10_666 ?
O1 K1 O1 106.8(2) 12_556 10_666 ?
O1 K1 O1 52.1(4) 5_665 10_666 ?
O1 K1 O1 99.4(3) . 10_666 ?
C6 O1 Co 111.2(11) . . ?
C6 O1 K1 134.6(11) . . ?
Co O1 K1 114.1(5) . . ?
C3 N1 C1 106.6(6) . . ?
C3 N1 Co 140.9(5) . . ?
C1 N1 Co 112.5(4) . . ?
C3 N2 C2 107.8(6) . . ?
C3 N2 H2C 126.1 . . ?
C2 N2 H2C 126.1 . . ?
N1 C1 C2 102.8(6) . . ?
N1 C1 H1A 111.2 . . ?
C2 C1 H1A 111.2 . . ?
N1 C1 H1B 111.2 . . ?
C2 C1 H1B 111.2 . . ?
H1A C1 H1B 109.1 . . ?
N2 C2 C1 102.8(6) . . ?
N2 C2 H2A 111.2 . . ?
C1 C2 H2A 111.2 . . ?
N2 C2 H2B 111.2 . . ?
C1 C2 H2B 111.2 . . ?
H2A C2 H2B 109.1 . . ?
N1 C3 N2 116.5(6) . . ?
N1 C3 C4 124.4(6) . . ?
N2 C3 C4 118.9(6) . . ?
C5 C4 C5 118.4(7) 5 . ?
C5 C4 C3 120.4(6) 5 . ?
C5 C4 C3 121.1(6) . . ?
C4 C5 C4 121.6(7) 3 . ?
C4 C5 H5A 119.2 3 . ?
C4 C5 H5A 119.2 . . ?
O2 C6 O1 120.3(17) . . ?
O2 C6 C7 123.8(12) . . ?
O1 C6 C7 115.7(16) . . ?
C6 C7 H7A 109.5 . . ?
C6 C7 H7B 109.5 . . ?
H7A C7 H7B 109.5 . . ?
C6 C7 H7C 109.5 . . ?
H7A C7 H7C 109.5 . . ?
H7B C7 H7C 109.5 . . ?
F1 F1 P1 77.8(9) 10_666 . ?
F3 F3 P1 71.0(8) 12_566 . ?

loop_
_geom_bond_atom_site_label_1
_geom_bond_atom_site_label_2
_geom_bond_distance
_geom_bond_site_symmetry_2
_geom_bond_publ_flag
Co O1 1.991(9) . ?
Co O1 1.991(9) 12_556 ?
Co N1 2.026(5) 12_556 ?
Co N1 2.026(5) . ?
P1 F2 1.502(7) 10_666 ?
P1 F2 1.502(7) . ?
P1 F3 1.510(9) 3_665 ?
P1 F3 1.510(9) 11_556 ?
P1 F3 1.510(10) 10_666 ?
P1 F3 1.510(10) . ?
P1 F3 1.510(9) 5_565 ?
P1 F3 1.510(9) 12_566 ?
P1 F1 1.523(9) 12_566 ?
P1 F1 1.523(9) 5_565 ?
P1 F1 1.523(9) 3_665 ?
P1 F1 1.523(9) 11_556 ?
K1 O1 2.906(9) 3_655 ?
K1 O1 2.906(9) 11_656 ?
K1 O1 2.906(10) 12_556 ?
K1 O1 2.906(10) 5_665 ?
K1 O1 2.906(10) . ?
K1 O1 2.906(10) 10_666 ?
O1 C6 1.168(13) . ?
O2 C6 1.154(15) . ?
N1 C3 1.269(8) . ?
N1 C1 1.504(9) . ?
N2 C3 1.344(9) . ?
N2 C2 1.430(9) . ?
N2 H2C 0.8800 . ?
C1 C2 1.527(12) . ?
C1 H1A 0.9900 . ?
C1 H1B 0.9900 . ?
C2 H2A 0.9900 . ?
C2 H2B 0.9900 . ?
C3 C4 1.486(9) . ?
C4 C5 1.386(8) 5 ?
C4 C5 1.399(8) . ?
C5 C4 1.386(8) 3 ?
C5 H5A 0.9500 . ?
C6 C7 1.548(18) . ?
C7 H7A 0.9800 . ?
C7 H7B 0.9800 . ?
C7 H7C 0.9800 . ?
F1 F1 0.65(4) 10_666 ?
F3 F3 0.98(4) 12_566 ?
